data_1504995
loop_
_publ_author_name
'Avetta, Jr, Christopher T'
'Konkol, Leah C.'
'Taylor, Carla N.'
'Dugan, Karen C.'
'Stern, Charlotte L.'
'Thomson, Regan J.'

_publ_section_title
;
 Diastereoselective oxidative carbon-carbon bond formation via silyl
 bis-enol ethers.
;
_journal_issue 24
_journal_name_full 'Organic letters'
_journal_page_first 5621
_journal_page_last 5624
_journal_paper_doi 10.1021/ol802516z
_journal_volume 10
_journal_year 2008
_chemical_absolute_configuration rm
_chemical_formula_sum 'C16 H22 O2'
_chemical_formula_weight 246.34
_chemical_name_systematic
; 
 ? 
;
_space_group_IT_number 19
_symmetry_cell_setting orthorhombic
_symmetry_space_group_name_Hall 'P 2ac 2ab'
_symmetry_space_group_name_H-M 'P 21 21 21'
_atom_sites_solution_hydrogens geom
_atom_sites_solution_primary direct
_atom_sites_solution_secondary difmap
_audit_creation_method SHELXL-97
_cell_angle_alpha 90.00
_cell_angle_beta 90.00
_cell_angle_gamma 90.00
_cell_formula_units_Z 4
_cell_length_a 6.52560(10)
_cell_length_b 10.4668(2)
_cell_length_c 20.1731(5)
_cell_measurement_reflns_used 9880
_cell_measurement_temperature 100(2)
_cell_measurement_theta_max 31.85
_cell_measurement_theta_min 3.28
_cell_volume 1377.87(5)
_computing_cell_refinement 'Bruker SMART'
_computing_data_collection 'Bruker SMART'
_computing_data_reduction 'Bruker SAINT'
_computing_molecular_graphics 'Bruker SHELXTL'
_computing_publication_material 'Bruker SHELXTL'
_computing_structure_refinement 'SHELXL-97 (Sheldrick, 1997)'
_computing_structure_solution 'SHELXS-97 (Sheldrick, 1990)'
_diffrn_ambient_temperature 100(2)
_diffrn_measured_fraction_theta_full 0.992
_diffrn_measured_fraction_theta_max 0.992
_diffrn_measurement_device_type 'CCD area detector'
_diffrn_measurement_method 'phi and omega scans'
_diffrn_radiation_monochromator graphite
_diffrn_radiation_source 'fine-focus sealed tube'
_diffrn_radiation_type MoK\a
_diffrn_radiation_wavelength 0.71073
_diffrn_reflns_av_R_equivalents 0.0316
_diffrn_reflns_av_sigmaI/netI 0.0136
_diffrn_reflns_limit_h_max 8
_diffrn_reflns_limit_h_min -9
_diffrn_reflns_limit_k_max 15
_diffrn_reflns_limit_k_min -15
_diffrn_reflns_limit_l_max 29
_diffrn_reflns_limit_l_min -29
_diffrn_reflns_number 39488
_diffrn_reflns_theta_full 31.90
_diffrn_reflns_theta_max 31.90
_diffrn_reflns_theta_min 2.02
_exptl_absorpt_coefficient_mu 0.076
_exptl_absorpt_correction_T_max 0.9880
_exptl_absorpt_correction_T_min 0.9770
_exptl_absorpt_correction_type numerical
_exptl_absorpt_process_details face-indexed
_exptl_crystal_colour colourless
_exptl_crystal_density_diffrn 1.187
_exptl_crystal_density_method 'not measured'
_exptl_crystal_description columnar
_exptl_crystal_F_000 536
_exptl_crystal_size_max 0.535
_exptl_crystal_size_mid 0.183
_exptl_crystal_size_min 0.160
_refine_diff_density_max 0.487
_refine_diff_density_min -0.632
_refine_diff_density_rms 0.191
_refine_ls_abs_structure_details 'Flack H D (1983), Acta Cryst. A39, 876-881'
_refine_ls_abs_structure_Flack 0(10)
_refine_ls_extinction_method none
_refine_ls_goodness_of_fit_ref 1.347
_refine_ls_hydrogen_treatment constr
_refine_ls_matrix_type full
_refine_ls_number_parameters 165
_refine_ls_number_reflns 2694
_refine_ls_number_restraints 0
_refine_ls_restrained_S_all 1.347
_refine_ls_R_factor_all 0.0526
_refine_ls_R_factor_gt 0.0391
_refine_ls_shift/su_max 0.001
_refine_ls_shift/su_mean 0.000
_refine_ls_structure_factor_coef Fsqd
_refine_ls_weighting_details 'calc w=1/[\s^2^(Fo^2^)+(0.0923P)^2^+0.0167P] where P=(Fo^2^+2Fc^2^)/3'
_refine_ls_weighting_scheme calc
_refine_ls_wR_factor_gt 0.1056
_refine_ls_wR_factor_ref 0.1380
_reflns_number_gt 2533
_reflns_number_total 2694
_reflns_threshold_expression >2sigma(I)
_cod_data_source_file ol802516z_si_008.cif
_cod_data_source_block s78w
_cod_depositor_comments
;
The following automatic conversions were performed:

'_symmetry_cell_setting' value 'Orthorhombic' changed to
'orthorhombic' according to
/home/saulius/struct/CIF-dictionaries/cif_core.dic dictionary named
'cif_core.dic' version 2.4.1 from 2010-06-29.

Automatic conversion script
Id: cif_fix_values 1715 2011-07-08 13:25:40Z adriana 
;
_cod_original_sg_symbol_H-M P2(1)2(1)2(1)
_cod_database_code 1504995

loop_
_symmetry_equiv_pos_as_xyz
'x, y, z'
'-x+1/2, -y, z+1/2'
'-x, y+1/2, -z+1/2'
'x+1/2, -y+1/2, -z'

loop_
_atom_site_label
_atom_site_type_symbol
_atom_site_fract_x
_atom_site_fract_y
_atom_site_fract_z
_atom_site_U_iso_or_equiv
_atom_site_adp_type
_atom_site_occupancy
_atom_site_symmetry_multiplicity
_atom_site_calc_flag
_atom_site_refinement_flags
O1 O 0.39337(16) 0.80689(10) 0.90737(6) 0.0220(2) Uani 1 1 d .
O2 O 0.24912(19) 0.80381(11) 0.76545(6) 0.0242(2) Uani 1 1 d .
C1 C 0.2235(2) 0.75917(12) 0.91334(6) 0.0149(2) Uani 1 1 d .
C2 C 0.1928(2) 0.63582(13) 0.95071(7) 0.0201(3) Uani 1 1 d .
H2A H 0.1429 0.6557 0.9959 0.024 Uiso 1 1 calc R
H2B H 0.3266 0.5920 0.9551 0.024 Uiso 1 1 calc R
C3 C 0.0409(2) 0.54527(13) 0.91722(8) 0.0208(3) Uani 1 1 d .
H3A H 0.1018 0.5116 0.8758 0.025 Uiso 1 1 calc R
H3B H 0.0127 0.4720 0.9469 0.025 Uiso 1 1 calc R
C4 C -0.1595(2) 0.61403(13) 0.90124(7) 0.0193(3) Uani 1 1 d .
H4A H -0.2246 0.6434 0.9429 0.023 Uiso 1 1 calc R
H4B H -0.2548 0.5542 0.8790 0.023 Uiso 1 1 calc R
C5 C -0.1192(2) 0.72884(13) 0.85601(7) 0.0177(3) Uani 1 1 d .
H5A H -0.2504 0.7728 0.8467 0.021 Uiso 1 1 calc R
H5B H -0.0624 0.6984 0.8133 0.021 Uiso 1 1 calc R
C6 C 0.03146(19) 0.82421(11) 0.88754(6) 0.0130(2) Uani 1 1 d .
H6 H -0.0400 0.8590 0.9275 0.016 Uiso 1 1 calc R
C7 C 0.0808(2) 0.94082(12) 0.84374(6) 0.0131(2) Uani 1 1 d .
H7 H -0.0478 0.9616 0.8191 0.016 Uiso 1 1 calc R
C8 C 0.2426(2) 0.90960(13) 0.79135(6) 0.0146(2) Uani 1 1 d .
C9 C 0.3823(2) 1.01234(13) 0.76928(6) 0.0157(2) Uani 1 1 d .
C10 C 0.3520(2) 1.13283(12) 0.78931(7) 0.0173(3) Uani 1 1 d .
H10 H 0.4385 1.1976 0.7718 0.021 Uiso 1 1 calc R
C11 C 0.1892(2) 1.17129(12) 0.83778(7) 0.0171(3) Uani 1 1 d .
H11A H 0.0649 1.1981 0.8133 0.020 Uiso 1 1 calc R
H11B H 0.2379 1.2451 0.8641 0.020 Uiso 1 1 calc R
C12 C 0.1353(2) 1.06076(12) 0.88459(6) 0.0138(2) Uani 1 1 d .
H12 H 0.2599 1.0407 0.9115 0.017 Uiso 1 1 calc R
C13 C 0.5514(2) 0.97721(14) 0.72205(7) 0.0209(3) Uani 1 1 d .
H13A H 0.6230 1.0548 0.7078 0.031 Uiso 1 1 calc R
H13B H 0.4931 0.9340 0.6833 0.031 Uiso 1 1 calc R
H13C H 0.6483 0.9199 0.7443 0.031 Uiso 1 1 calc R
C14 C -0.0332(2) 1.10008(12) 0.93199(7) 0.0162(2) Uani 1 1 d .
C15 C 0.0114(2) 1.12791(13) 0.99497(7) 0.0213(3) Uani 1 1 d .
H15A H -0.0940 1.1544 1.0244 0.026 Uiso 1 1 calc R
H15B H 0.1486 1.1212 1.0104 0.026 Uiso 1 1 calc R
C16 C -0.2484(2) 1.10944(15) 0.90575(8) 0.0243(3) Uani 1 1 d .
H16A H -0.3367 1.1489 0.9393 0.036 Uiso 1 1 calc R
H16B H -0.2995 1.0237 0.8954 0.036 Uiso 1 1 calc R
H16C H -0.2492 1.1619 0.8655 0.036 Uiso 1 1 calc R

loop_
_atom_site_aniso_label
_atom_site_aniso_U_11
_atom_site_aniso_U_22
_atom_site_aniso_U_33
_atom_site_aniso_U_23
_atom_site_aniso_U_13
_atom_site_aniso_U_12
O1 0.0144(4) 0.0201(5) 0.0316(5) 0.0044(4) -0.0028(4) -0.0012(4)
O2 0.0277(5) 0.0180(5) 0.0269(5) -0.0072(4) 0.0106(4) -0.0031(4)
C1 0.0148(5) 0.0141(5) 0.0156(5) -0.0005(4) -0.0012(4) 0.0006(4)
C2 0.0199(6) 0.0183(6) 0.0220(6) 0.0065(5) -0.0027(5) 0.0005(5)
C3 0.0227(6) 0.0144(5) 0.0253(6) 0.0022(5) 0.0022(5) -0.0009(5)
C4 0.0198(6) 0.0173(5) 0.0208(6) 0.0012(5) 0.0009(5) -0.0055(5)
C5 0.0169(5) 0.0175(5) 0.0187(6) 0.0022(4) -0.0031(5) -0.0054(5)
C6 0.0118(5) 0.0132(5) 0.0139(5) 0.0007(4) -0.0003(4) -0.0002(4)
C7 0.0136(5) 0.0129(5) 0.0128(5) -0.0005(4) 0.0007(4) 0.0000(4)
C8 0.0149(5) 0.0150(5) 0.0140(5) 0.0003(4) 0.0007(4) 0.0006(4)
C9 0.0147(5) 0.0170(5) 0.0154(5) 0.0027(4) 0.0016(4) 0.0004(4)
C10 0.0187(6) 0.0157(5) 0.0176(5) 0.0039(4) 0.0015(5) -0.0010(5)
C11 0.0204(6) 0.0131(5) 0.0178(5) 0.0013(4) 0.0030(5) 0.0002(4)
C12 0.0148(5) 0.0126(5) 0.0140(5) 0.0002(4) 0.0007(4) -0.0003(4)
C13 0.0185(6) 0.0207(6) 0.0235(6) 0.0045(5) 0.0077(5) 0.0035(5)
C14 0.0182(5) 0.0127(5) 0.0177(5) -0.0019(4) 0.0027(5) -0.0004(4)
C15 0.0270(7) 0.0196(6) 0.0174(6) -0.0033(5) 0.0033(5) -0.0028(5)
C16 0.0168(6) 0.0271(7) 0.0291(7) -0.0072(6) 0.0017(5) 0.0038(5)

loop_
_atom_type_symbol
_atom_type_description
_atom_type_scat_dispersion_real
_atom_type_scat_dispersion_imag
_atom_type_scat_source
C C 0.0033 0.0000 'International Tables Vol C Tables 4.2.6.8 and 6.1.1.4'
H H 0.0000 0.0000 'International Tables Vol C Tables 4.2.6.8 and 6.1.1.4'
O O 0.0106 0.0000 'International Tables Vol C Tables 4.2.6.8 and 6.1.1.4'

loop_
_geom_angle_atom_site_label_1
_geom_angle_atom_site_label_2
_geom_angle_atom_site_label_3
_geom_angle
O1 C1 C2 121.32(12)
O1 C1 C6 122.13(12)
C2 C1 C6 116.44(12)
C1 C2 C3 113.33(11)
C1 C2 H2A 108.9
C3 C2 H2A 108.9
C1 C2 H2B 108.9
C3 C2 H2B 108.9
H2A C2 H2B 107.7
C4 C3 C2 110.87(11)
C4 C3 H3A 109.5
C2 C3 H3A 109.5
C4 C3 H3B 109.5
C2 C3 H3B 109.5
H3A C3 H3B 108.1
C3 C4 C5 110.39(12)
C3 C4 H4A 109.6
C5 C4 H4A 109.6
C3 C4 H4B 109.6
C5 C4 H4B 109.6
H4A C4 H4B 108.1
C4 C5 C6 111.87(11)
C4 C5 H5A 109.2
C6 C5 H5A 109.2
C4 C5 H5B 109.2
C6 C5 H5B 109.2
H5A C5 H5B 107.9
C1 C6 C5 112.23(10)
C1 C6 C7 112.28(11)
C5 C6 C7 114.23(10)
C1 C6 H6 105.8
C5 C6 H6 105.8
C7 C6 H6 105.8
C8 C7 C6 111.80(10)
C8 C7 C12 112.59(11)
C6 C7 C12 112.72(10)
C8 C7 H7 106.4
C6 C7 H7 106.4
C12 C7 H7 106.4
O2 C8 C9 120.51(12)
O2 C8 C7 120.78(12)
C9 C8 C7 118.58(11)
C10 C9 C8 120.21(12)
C10 C9 C13 122.00(13)
C8 C9 C13 117.74(12)
C9 C10 C11 123.67(12)
C9 C10 H10 118.2
C11 C10 H10 118.2
C10 C11 C12 111.20(11)
C10 C11 H11A 109.4
C12 C11 H11A 109.4
C10 C11 H11B 109.4
C12 C11 H11B 109.4
H11A C11 H11B 108.0
C14 C12 C11 110.51(10)
C14 C12 C7 113.05(11)
C11 C12 C7 109.72(10)
C14 C12 H12 107.8
C11 C12 H12 107.8
C7 C12 H12 107.8
C9 C13 H13A 109.5
C9 C13 H13B 109.5
H13A C13 H13B 109.5
C9 C13 H13C 109.5
H13A C13 H13C 109.5
H13B C13 H13C 109.5
C15 C14 C16 121.60(14)
C15 C14 C12 120.13(14)
C16 C14 C12 118.25(12)
C14 C15 H15A 120.0
C14 C15 H15B 120.0
H15A C15 H15B 120.0
C14 C16 H16A 109.5
C14 C16 H16B 109.5
H16A C16 H16B 109.5
C14 C16 H16C 109.5
H16A C16 H16C 109.5
H16B C16 H16C 109.5

loop_
_geom_bond_atom_site_label_1
_geom_bond_atom_site_label_2
_geom_bond_distance
O1 C1 1.2215(16)
O2 C8 1.2251(17)
C1 C2 1.5085(18)
C1 C6 1.5184(18)
C2 C3 1.529(2)
C2 H2A 0.9900
C2 H2B 0.9900
C3 C4 1.527(2)
C3 H3A 0.9900
C3 H3B 0.9900
C4 C5 1.5316(19)
C4 H4A 0.9900
C4 H4B 0.9900
C5 C6 1.5387(18)
C5 H5A 0.9900
C5 H5B 0.9900
C6 C7 1.5409(17)
C6 H6 1.0000
C7 C8 1.5292(18)
C7 C12 1.5432(17)
C7 H7 1.0000
C8 C9 1.4784(18)
C9 C10 1.3390(18)
C9 C13 1.5034(19)
C10 C11 1.4989(19)
C10 H10 0.9500
C11 C12 1.5344(18)
C11 H11A 0.9900
C11 H11B 0.9900
C12 C14 1.5138(18)
C12 H12 1.0000
C13 H13A 0.9800
C13 H13B 0.9800
C13 H13C 0.9800
C14 C15 1.3356(19)
C14 C16 1.504(2)
C15 H15A 0.9500
C15 H15B 0.9500
C16 H16A 0.9800
C16 H16B 0.9800
C16 H16C 0.9800

loop_
_cod_related_entry_id
_cod_related_entry_code
_cod_related_entry_database
1 30651534 ChemSpider
